data_7044882
loop_
_publ_author_name
'Vivancos, \'Angela'
'Petronilho, Ana'
'Cardoso, Joao'
'M\"uller-Bunz, Helge'
'Albrecht, Martin'

_publ_section_title
;
 Unveiling the role of ancillary ligands in acceptorless benzyl alcohol
 dehydrogenation and etherification mediated by mesoionic carbene iridium
 complexes.
;
_journal_issue 1
_journal_name_full 'Dalton transactions (Cambridge, England : 2003)'
_journal_page_first 74
_journal_page_last 82
_journal_paper_doi 10.1039/c7dt04109h
_journal_volume 47
_journal_year 2017
_chemical_formula_moiety 'C25 H32 Ir N5, 2 (C F3 O3 S)'
_chemical_formula_sum 'C27 H32 F6 Ir N5 O6 S2'
_chemical_formula_weight 892.90
_space_group_IT_number 2
_space_group_name_Hall '-P 1'
_space_group_name_H-M_alt 'P -1'
_symmetry_cell_setting triclinic
_symmetry_space_group_name_Hall '-P 1'
_symmetry_space_group_name_H-M 'P -1'
_atom_sites_solution_hydrogens geom
_atom_sites_solution_primary direct
_atom_sites_solution_secondary difmap
_audit_creation_method SHELXL-97
_audit_update_record
;
2017-10-31 deposited with the CCDC.
2017-11-27 downloaded from the CCDC.
;
_cell_angle_alpha 82.8016(7)
_cell_angle_beta 85.3357(7)
_cell_angle_gamma 68.0905(8)
_cell_formula_units_Z 2
_cell_length_a 11.5139(1)
_cell_length_b 12.1655(1)
_cell_length_c 12.3732(1)
_cell_measurement_reflns_used 32276
_cell_measurement_temperature 100(2)
_cell_measurement_theta_max 29.4380
_cell_measurement_theta_min 3.4370
_cell_volume 1594.17(2)
_computing_cell_refinement
; 
CrysAlisPro, Agilent Technologies, 
Version 1.171.36.24a (release 19-12-2012 CrysAlis171 .NET) 
(compiled Dec 19 2012,11:08:27) 
;
_computing_data_collection
; 
CrysAlisPro, Agilent Technologies, 
Version 1.171.36.24a (release 19-12-2012 CrysAlis171 .NET) 
(compiled Dec 19 2012,11:08:27) 
;
_computing_data_reduction
; 
CrysAlisPro, Agilent Technologies, 
Version 1.171.36.24a (release 19-12-2012 CrysAlis171 .NET) 
(compiled Dec 19 2012,11:08:27) 
;
_computing_structure_refinement 'SHELXL-97 (Sheldrick, 2008)'
_computing_structure_solution 'SHELXS-97 (Sheldrick, 2008)'
_diffrn_ambient_temperature 100(2)
_diffrn_detector_area_resol_mean 10.3196
_diffrn_measured_fraction_theta_full 0.997
_diffrn_measured_fraction_theta_max 0.946
_diffrn_measurement_device_type 'SuperNova, Dual, Cu at zero, Atlas'
_diffrn_measurement_method '\w scans'
_diffrn_radiation_monochromator mirror
_diffrn_radiation_source 'SuperNova (Mo) X-ray Source'
_diffrn_radiation_type MoK\a
_diffrn_radiation_wavelength 0.71073
_diffrn_reflns_av_R_equivalents 0.0550
_diffrn_reflns_av_sigmaI/netI 0.0252
_diffrn_reflns_limit_h_max 15
_diffrn_reflns_limit_h_min -15
_diffrn_reflns_limit_k_max 16
_diffrn_reflns_limit_k_min -16
_diffrn_reflns_limit_l_max 17
_diffrn_reflns_limit_l_min -17
_diffrn_reflns_number 15710
_diffrn_reflns_theta_full 28.00
_diffrn_reflns_theta_max 29.73
_diffrn_reflns_theta_min 2.83
_exptl_absorpt_coefficient_mu 4.403
_exptl_absorpt_correction_T_max 0.626
_exptl_absorpt_correction_T_min 0.405
_exptl_absorpt_correction_type analytical
_exptl_absorpt_process_details
; 
CrysAlisPro, Agilent Technologies, 
Version 1.171.36.24a (release 19-12-2012 CrysAlis171 .NET) 
(compiled Dec 19 2012,11:08:27) 
Analytical numeric absorption correction using a multifaceted crystal 
model based on expressions derived by R.C. Clark & J.S. Reid. 
(Clark, R. C. & Reid, J. S. (1995). Acta Cryst. A51, 887-897) 
;
_exptl_crystal_colour 'clear pale yellow'
_exptl_crystal_density_diffrn 1.860
_exptl_crystal_density_method 'not measured'
_exptl_crystal_description block
_exptl_crystal_F_000 880
_exptl_crystal_recrystallization_method 'Re-crystallisation from solvent'
_exptl_crystal_size_max 0.2676
_exptl_crystal_size_mid 0.2169
_exptl_crystal_size_min 0.1534
_refine_diff_density_max 2.464
_refine_diff_density_min -1.440
_refine_diff_density_rms 0.139
_refine_ls_extinction_method none
_refine_ls_goodness_of_fit_ref 1.025
_refine_ls_hydrogen_treatment constr
_refine_ls_matrix_type full
_refine_ls_number_parameters 579
_refine_ls_number_reflns 7946
_refine_ls_number_restraints 46
_refine_ls_restrained_S_all 1.025
_refine_ls_R_factor_all 0.0351
_refine_ls_R_factor_gt 0.0296
_refine_ls_shift/su_max 0.003
_refine_ls_shift/su_mean 0.000
_refine_ls_structure_factor_coef Fsqd
_refine_ls_weighting_details 'calc w=1/[\s^2^(Fo^2^)+(0.0620P)^2^+0.0000P] where P=(Fo^2^+2Fc^2^)/3'
_refine_ls_weighting_scheme calc
_refine_ls_wR_factor_gt 0.0792
_refine_ls_wR_factor_ref 0.0811
_reflns_number_gt 7106
_reflns_number_total 7946
_reflns_threshold_expression I>2\s(I)
_cod_data_source_file c7dt04109h2.cif
_cod_data_source_block alb275_hklf5_4
_cod_depositor_comments 'Adding full bibliography for 7044881--7044882.cif.'
_cod_database_code 7044882

loop_
_symmetry_equiv_pos_as_xyz
'x, y, z'
'-x, -y, -z'

loop_
_atom_site_label
_atom_site_type_symbol
_atom_site_fract_x
_atom_site_fract_y
_atom_site_fract_z
_atom_site_U_iso_or_equiv
_atom_site_adp_type
_atom_site_occupancy
_atom_site_symmetry_multiplicity
_atom_site_calc_flag
_atom_site_refinement_flags
_atom_site_disorder_assembly
_atom_site_disorder_group
Ir Ir 0.873311(8) 0.378019(7) 0.299964(6) 0.01611(4) Uani 1 1 d . . .
C1A C 0.7051(6) 0.3690(6) 0.2930(5) 0.0158(13) Uani 0.517(4) 1 d PD A 1
C2A C 0.7013(6) 0.2576(5) 0.2825(6) 0.0128(12) Uani 0.517(4) 1 d PD A 1
C3A C 0.8174(6) 0.1595(5) 0.2728(4) 0.0162(10) Uani 0.517(4) 1 d PD A 1
C4A C 0.8343(8) 0.0419(9) 0.2552(8) 0.0233(18) Uani 0.517(4) 1 d PD A 1
H4A H 0.7649 0.0181 0.2525 0.028 Uiso 0.517(4) 1 calc PR A 1
C5A C 0.9570(5) -0.0377(4) 0.2419(4) 0.0255(12) Uani 0.517(4) 1 d PD A 1
H5A H 0.9719 -0.1179 0.2312 0.031 Uiso 0.517(4) 1 calc PR A 1
C6A C 1.0573(5) -0.0020(5) 0.2442(4) 0.0254(12) Uani 0.517(4) 1 d PD A 1
H6A H 1.1408 -0.0562 0.2339 0.031 Uiso 0.517(4) 1 calc PR A 1
C7A C 1.0336(5) 0.1145(5) 0.2618(4) 0.0218(11) Uani 0.517(4) 1 d PD A 1
H7A H 1.1025 0.1390 0.2646 0.026 Uiso 0.517(4) 1 calc PR A 1
N4A N 0.9175(5) 0.1943(5) 0.2752(5) 0.0197(12) Uani 0.517(4) 1 d PD A 1
N1A N 0.5832(4) 0.4396(4) 0.2899(3) 0.0177(9) Uani 0.517(4) 1 d PD A 1
C8A C 0.5270(6) 0.5683(5) 0.2932(5) 0.0230(12) Uani 0.517(4) 1 d PD A 1
H8A1 H 0.4439 0.5986 0.2623 0.034 Uiso 0.517(4) 1 calc PR A 1
H8A2 H 0.5803 0.6060 0.2506 0.034 Uiso 0.517(4) 1 calc PR A 1
H8A3 H 0.5193 0.5867 0.3689 0.034 Uiso 0.517(4) 1 calc PR A 1
N2A N 0.5055(5) 0.3830(5) 0.2816(5) 0.0217(12) Uani 0.517(4) 1 d PD A 1
N3A N 0.5808(4) 0.2709(4) 0.2768(3) 0.0190(9) Uani 0.517(4) 1 d PD A 1
C9A C 0.5276(5) 0.1799(5) 0.2720(5) 0.0291(12) Uani 0.517(4) 1 d PD A 1
H9A1 H 0.4365 0.2178 0.2666 0.044 Uiso 0.517(4) 1 calc PR A 1
H9A2 H 0.5474 0.1239 0.3382 0.044 Uiso 0.517(4) 1 calc PR A 1
H9A3 H 0.5633 0.1367 0.2081 0.044 Uiso 0.517(4) 1 calc PR A 1
C1B C 0.8633(7) 0.2195(6) 0.2900(5) 0.0204(15) Uani 0.483(4) 1 d PD A 2
C2B C 0.7461(7) 0.2168(6) 0.2774(6) 0.0156(14) Uani 0.483(4) 1 d PD A 2
C3B C 0.6422(6) 0.3260(7) 0.2690(4) 0.0236(13) Uani 0.483(4) 1 d PD A 2
C4B C 0.5164(7) 0.3457(8) 0.2474(6) 0.0289(18) Uani 0.483(4) 1 d PD A 2
H4B H 0.4919 0.2807 0.2400 0.035 Uiso 0.483(4) 1 calc PR A 2
C5B C 0.4311(5) 0.4603(6) 0.2375(4) 0.0332(15) Uani 0.483(4) 1 d PD A 2
H5B H 0.3472 0.4743 0.2213 0.040 Uiso 0.483(4) 1 calc PR A 2
C6B C 0.4638(5) 0.5561(6) 0.2505(5) 0.0330(15) Uani 0.483(4) 1 d PD A 2
H6B H 0.4039 0.6352 0.2466 0.040 Uiso 0.483(4) 1 calc PR A 2
C7B C 0.5887(6) 0.5304(6) 0.2694(5) 0.0265(14) Uani 0.483(4) 1 d PD A 2
H7B H 0.6140 0.5948 0.2771 0.032 Uiso 0.483(4) 1 calc PR A 2
N4B N 0.6754(6) 0.4205(6) 0.2775(5) 0.0203(13) Uani 0.483(4) 1 d PD A 2
N1B N 0.9383(5) 0.1037(4) 0.2873(4) 0.0265(11) Uani 0.483(4) 1 d PD A 2
C8B C 1.0730(6) 0.0513(7) 0.2903(6) 0.0307(14) Uani 0.483(4) 1 d PD A 2
H8B1 H 1.0985 0.0425 0.3655 0.046 Uiso 0.483(4) 1 calc PR A 2
H8B2 H 1.1094 0.1028 0.2444 0.046 Uiso 0.483(4) 1 calc PR A 2
H8B3 H 1.1024 -0.0271 0.2630 0.046 Uiso 0.483(4) 1 calc PR A 2
N2B N 0.8768(7) 0.0322(7) 0.2742(7) 0.0225(17) Uani 0.483(4) 1 d PD A 2
N3B N 0.7591(6) 0.1037(5) 0.2694(4) 0.0290(12) Uani 0.483(4) 1 d PD A 2
C9B C 0.6630(8) 0.0536(7) 0.2616(6) 0.054(2) Uani 0.483(4) 1 d PD A 2
H9B1 H 0.6007 0.0765 0.3216 0.081 Uiso 0.483(4) 1 calc PR A 2
H9B2 H 0.7021 -0.0335 0.2660 0.081 Uiso 0.483(4) 1 calc PR A 2
H9B3 H 0.6219 0.0840 0.1918 0.081 Uiso 0.483(4) 1 calc PR A 2
N5 N 0.8833(2) 0.40650(19) 0.12261(16) 0.0221(4) Uani 1 1 d . A .
H1N5 H 0.8453 0.4870 0.1031 0.027 Uiso 1 1 calc R . .
H2N5 H 0.9665 0.3856 0.1013 0.027 Uiso 1 1 calc R . .
C10 C 0.8295(3) 0.3458(2) 0.05871(19) 0.0221(5) Uani 1 1 d . . .
C11 C 0.7051(3) 0.3953(3) 0.0345(3) 0.0408(8) Uani 1 1 d . A .
H11 H 0.6550 0.4725 0.0538 0.049 Uiso 1 1 calc R . .
C12 C 0.6536(4) 0.3317(4) -0.0179(3) 0.0619(12) Uani 1 1 d . . .
H12 H 0.5672 0.3653 -0.0336 0.074 Uiso 1 1 calc R A .
C13 C 0.7242(4) 0.2218(4) -0.0474(4) 0.0647(12) Uani 1 1 d . A .
H13 H 0.6875 0.1785 -0.0828 0.078 Uiso 1 1 calc R . .
C14 C 0.8486(4) 0.1745(3) -0.0258(3) 0.0531(10) Uani 1 1 d . . .
H14 H 0.8987 0.0984 -0.0478 0.064 Uiso 1 1 calc R A .
C15 C 0.9029(3) 0.2355(3) 0.0278(3) 0.0322(6) Uani 1 1 d . A .
H15 H 0.9894 0.2016 0.0430 0.039 Uiso 1 1 calc R . .
C16 C 0.8491(2) 0.4469(2) 0.4558(2) 0.0199(5) Uani 1 1 d . A .
C17 C 0.9611(2) 0.3425(2) 0.4544(2) 0.0205(5) Uani 1 1 d . A .
C18 C 1.0468(2) 0.3660(2) 0.3710(2) 0.0218(5) Uani 1 1 d . A .
C19 C 0.9855(3) 0.4854(2) 0.3220(2) 0.0224(5) Uani 1 1 d . A .
C20 C 0.8639(2) 0.5359(2) 0.3735(2) 0.0217(5) Uani 1 1 d . A .
C21 C 0.7388(3) 0.4625(3) 0.5340(2) 0.0254(5) Uani 1 1 d . . .
H21A H 0.7282 0.3860 0.5525 0.038 Uiso 1 1 calc R A .
H21B H 0.6630 0.5207 0.5002 0.038 Uiso 1 1 calc R . .
H21C H 0.7530 0.4911 0.6005 0.038 Uiso 1 1 calc R . .
C22 C 0.9855(3) 0.2310(2) 0.5305(2) 0.0267(6) Uani 1 1 d . . .
H22A H 1.0163 0.2406 0.5990 0.040 Uiso 1 1 calc R A .
H22B H 1.0486 0.1638 0.4970 0.040 Uiso 1 1 calc R . .
H22C H 0.9077 0.2157 0.5454 0.040 Uiso 1 1 calc R . .
C23 C 1.1806(3) 0.2878(3) 0.3512(2) 0.0277(6) Uani 1 1 d . . .
H23A H 1.2016 0.2929 0.2728 0.042 Uiso 1 1 calc R A .
H23B H 1.1925 0.2052 0.3781 0.042 Uiso 1 1 calc R . .
H23C H 1.2352 0.3140 0.3896 0.042 Uiso 1 1 calc R . .
C24 C 1.0396(3) 0.5482(3) 0.2316(2) 0.0259(5) Uani 1 1 d . . .
H24A H 1.0788 0.5955 0.2626 0.039 Uiso 1 1 calc R A .
H24B H 0.9728 0.6007 0.1840 0.039 Uiso 1 1 calc R . .
H24C H 1.1027 0.4893 0.1892 0.039 Uiso 1 1 calc R . .
C25 C 0.7767(3) 0.6633(2) 0.3559(2) 0.0273(6) Uani 1 1 d . . .
H25A H 0.8061 0.7128 0.3948 0.041 Uiso 1 1 calc R A .
H25B H 0.6923 0.6701 0.3835 0.041 Uiso 1 1 calc R . .
H25C H 0.7746 0.6903 0.2778 0.041 Uiso 1 1 calc R . .
O1 O 0.2757(4) 0.3439(2) 0.9111(2) 0.0806(12) Uani 1 1 d . . .
O2 O 0.1487(2) 0.3165(3) 1.0679(2) 0.0602(8) Uani 1 1 d . . .
O3 O 0.3693(3) 0.2557(3) 1.0815(3) 0.0693(9) Uani 1 1 d . . .
S1 S 0.26842(6) 0.27777(6) 1.01404(6) 0.02854(14) Uani 1 1 d . . .
C26 C 0.2875(3) 0.1323(3) 0.9769(3) 0.0402(7) Uani 1 1 d . . .
F1 F 0.3966(2) 0.07932(19) 0.9289(2) 0.0603(6) Uani 1 1 d . . .
F2 F 0.2010(2) 0.1424(3) 0.9084(3) 0.0832(10) Uani 1 1 d . . .
F3 F 0.2733(4) 0.0633(2) 1.0624(2) 0.0979(12) Uani 1 1 d . . .
O4 O 0.7090(2) 0.1990(2) 0.6414(2) 0.0485(6) Uani 1 1 d . B .
O5 O 0.7260(4) 0.0727(3) 0.5027(2) 0.0857(11) Uani 1 1 d . B .
O6 O 0.5480(3) 0.2594(3) 0.5117(2) 0.0637(8) Uani 1 1 d . B .
S2 S 0.64677(7) 0.16146(7) 0.56688(6) 0.03396(16) Uani 1 1 d . . .
C27A C 0.5571(5) 0.0958(5) 0.6649(5) 0.0428(16) Uiso 0.623(13) 1 d PD B 1
F4A F 0.4670(4) 0.0778(4) 0.6176(6) 0.073(2) Uani 0.623(13) 1 d PD B 1
F5A F 0.6291(7) -0.0095(5) 0.7129(6) 0.0539(16) Uani 0.623(13) 1 d PD B 1
F6A F 0.5023(5) 0.1669(4) 0.7422(4) 0.0573(17) Uani 0.623(13) 1 d PD B 1
C27B C 0.5740(7) 0.0695(8) 0.6441(7) 0.045(3) Uiso 0.377(13) 1 d PD B 2
F4B F 0.5379(16) 0.0114(16) 0.5798(8) 0.135(7) Uani 0.377(13) 1 d PD B 2
F5B F 0.6567(11) -0.0101(12) 0.7109(12) 0.091(6) Uani 0.377(13) 1 d PD B 2
F6B F 0.4768(5) 0.1313(7) 0.7040(7) 0.046(3) Uani 0.377(13) 1 d PD B 2

loop_
_atom_site_aniso_label
_atom_site_aniso_U_11
_atom_site_aniso_U_22
_atom_site_aniso_U_33
_atom_site_aniso_U_23
_atom_site_aniso_U_13
_atom_site_aniso_U_12
Ir 0.01667(6) 0.01771(6) 0.01519(5) -0.00417(4) -0.00022(3) -0.00702(4)
C1A 0.014(3) 0.020(3) 0.010(3) 0.000(3) -0.001(2) -0.003(3)
C2A 0.006(3) 0.009(4) 0.018(3) -0.003(3) -0.001(3) 0.004(3)
C3A 0.019(3) 0.019(3) 0.014(2) -0.0034(19) 0.001(2) -0.010(3)
C4A 0.028(5) 0.031(4) 0.015(3) 0.003(3) -0.011(3) -0.015(4)
C5A 0.044(3) 0.012(2) 0.019(2) -0.0029(19) -0.006(2) -0.008(2)
C6A 0.035(3) 0.017(2) 0.017(2) -0.009(2) -0.007(2) 0.002(2)
C7A 0.016(2) 0.023(3) 0.023(3) -0.009(2) -0.002(2) -0.001(2)
N4A 0.022(3) 0.017(3) 0.020(3) -0.0092(19) 0.002(2) -0.004(2)
N1A 0.016(2) 0.019(2) 0.018(2) -0.0061(16) 0.0002(16) -0.0056(17)
C8A 0.021(3) 0.019(3) 0.029(3) -0.005(2) -0.006(3) -0.005(2)
N2A 0.022(3) 0.023(3) 0.018(3) -0.003(2) 0.001(2) -0.006(2)
N3A 0.015(2) 0.022(2) 0.023(2) -0.0036(18) -0.0006(17) -0.0096(19)
C9A 0.022(3) 0.036(3) 0.035(3) -0.005(2) -0.003(2) -0.016(2)
C1B 0.030(4) 0.023(4) 0.008(3) 0.002(2) -0.002(3) -0.009(3)
C2B 0.015(4) 0.017(4) 0.015(3) -0.005(3) 0.000(3) -0.005(4)
C3B 0.020(3) 0.043(4) 0.013(2) -0.010(3) 0.005(2) -0.017(3)
C4B 0.019(3) 0.048(6) 0.027(4) -0.012(3) 0.002(3) -0.020(4)
C5B 0.018(3) 0.064(4) 0.015(3) -0.015(3) 0.003(2) -0.009(3)
C6B 0.019(3) 0.054(4) 0.021(3) -0.018(3) -0.002(2) -0.003(3)
C7B 0.020(3) 0.037(4) 0.016(3) -0.010(3) -0.005(2) 0.000(3)
N4B 0.021(3) 0.029(3) 0.010(2) -0.002(3) -0.003(2) -0.007(3)
N1B 0.035(3) 0.023(3) 0.020(2) -0.0001(19) -0.002(2) -0.009(2)
C8B 0.028(3) 0.021(3) 0.033(3) -0.002(3) -0.002(3) 0.004(3)
N2B 0.038(5) 0.020(3) 0.017(4) -0.005(3) -0.001(3) -0.019(4)
N3B 0.034(3) 0.028(3) 0.028(3) -0.007(2) 0.008(2) -0.015(3)
C9B 0.080(6) 0.062(5) 0.054(4) -0.034(4) 0.028(4) -0.063(5)
N5 0.0277(12) 0.0223(11) 0.0188(10) -0.0046(8) 0.0031(9) -0.0120(9)
C10 0.0282(14) 0.0271(13) 0.0128(11) -0.0042(10) -0.0013(10) -0.0114(11)
C11 0.0341(17) 0.049(2) 0.0280(15) -0.0109(14) -0.0120(13) 0.0023(15)
C12 0.039(2) 0.088(3) 0.056(2) -0.030(2) -0.0247(18) -0.009(2)
C13 0.062(3) 0.074(3) 0.066(3) -0.027(2) -0.030(2) -0.022(2)
C14 0.063(3) 0.041(2) 0.056(2) -0.0236(17) -0.0200(19) -0.0106(19)
C15 0.0306(15) 0.0297(15) 0.0350(16) -0.0151(12) -0.0069(12) -0.0046(12)
C16 0.0193(12) 0.0225(12) 0.0191(11) -0.0060(10) -0.0027(9) -0.0076(10)
C17 0.0205(12) 0.0254(13) 0.0197(12) -0.0086(10) -0.0027(9) -0.0105(10)
C18 0.0220(12) 0.0217(12) 0.0239(13) -0.0091(10) 0.0015(10) -0.0089(10)
C19 0.0239(13) 0.0240(13) 0.0246(12) -0.0095(10) 0.0006(10) -0.0130(10)
C20 0.0197(12) 0.0243(13) 0.0231(12) -0.0064(10) -0.0010(10) -0.0091(11)
C21 0.0274(13) 0.0295(14) 0.0216(12) -0.0093(11) 0.0027(10) -0.0119(11)
C22 0.0285(14) 0.0300(14) 0.0229(13) -0.0033(11) -0.0050(11) -0.0113(12)
C23 0.0201(13) 0.0301(14) 0.0305(14) -0.0099(12) 0.0021(11) -0.0050(11)
C24 0.0272(13) 0.0283(14) 0.0265(13) -0.0067(11) 0.0033(11) -0.0148(11)
C25 0.0238(13) 0.0249(13) 0.0306(14) -0.0052(11) -0.0011(11) -0.0051(11)
O1 0.150(3) 0.0257(12) 0.0335(14) -0.0009(11) 0.0246(17) -0.0017(17)
O2 0.0333(13) 0.084(2) 0.0740(19) -0.0565(17) 0.0234(12) -0.0243(14)
O3 0.0432(16) 0.075(2) 0.096(2) -0.0211(18) -0.0208(16) -0.0212(15)
S1 0.0268(3) 0.0297(3) 0.0234(3) -0.0026(3) 0.0054(3) -0.0051(3)
C26 0.0444(18) 0.0412(18) 0.0298(16) -0.0056(14) 0.0147(14) -0.0122(15)
F1 0.0530(13) 0.0391(11) 0.0654(15) -0.0096(11) 0.0185(11) 0.0069(10)
F2 0.0592(16) 0.101(2) 0.096(2) -0.0708(18) -0.0047(15) -0.0172(15)
F3 0.196(4) 0.0558(16) 0.0562(16) -0.0060(12) 0.0425(19) -0.072(2)
O4 0.0421(14) 0.0324(12) 0.0698(17) -0.0001(12) -0.0158(13) -0.0113(10)
O5 0.125(3) 0.069(2) 0.0444(16) -0.0199(15) 0.0438(18) -0.018(2)
O6 0.0464(15) 0.085(2) 0.0492(16) 0.0381(15) -0.0120(12) -0.0247(16)
S2 0.0358(4) 0.0369(4) 0.0259(3) 0.0058(3) 0.0047(3) -0.0137(3)
F4A 0.042(3) 0.041(2) 0.136(6) 0.002(3) -0.012(3) -0.017(2)
F5A 0.045(3) 0.028(3) 0.070(4) 0.019(2) 0.021(3) -0.004(2)
F6A 0.056(3) 0.040(2) 0.054(3) 0.0095(19) 0.030(2) -0.0031(19)
F4B 0.173(15) 0.187(15) 0.138(8) -0.093(9) 0.068(8) -0.163(14)
F5B 0.042(6) 0.051(6) 0.133(11) 0.046(6) 0.049(5) 0.008(4)
F6B 0.020(3) 0.039(4) 0.061(5) 0.012(4) 0.017(3) 0.000(3)

loop_
_atom_type_symbol
_atom_type_description
_atom_type_scat_dispersion_real
_atom_type_scat_dispersion_imag
_atom_type_scat_source
C C 0.0033 0.0016 'International Tables Vol C Tables 4.2.6.8 and 6.1.1.4'
H H 0.0000 0.0000 'International Tables Vol C Tables 4.2.6.8 and 6.1.1.4'
N N 0.0061 0.0033 'International Tables Vol C Tables 4.2.6.8 and 6.1.1.4'
O O 0.0106 0.0060 'International Tables Vol C Tables 4.2.6.8 and 6.1.1.4'
F F 0.0171 0.0103 'International Tables Vol C Tables 4.2.6.8 and 6.1.1.4'
S S 0.1246 0.1234 'International Tables Vol C Tables 4.2.6.8 and 6.1.1.4'
Ir Ir -1.4442 7.9887 'International Tables Vol C Tables 4.2.6.8 and 6.1.1.4'

loop_
_geom_angle_atom_site_label_1
_geom_angle_atom_site_label_2
_geom_angle_atom_site_label_3
_geom_angle
C1A Ir C1B 61.6(3)
C1A Ir C16 98.7(2)
C1B Ir C16 120.0(2)
C1A Ir C17 119.9(2)
C1B Ir C17 99.5(2)
C16 Ir C17 38.89(9)
C1A Ir N4A 77.2(2)
C1B Ir N4A 16.27(19)
C16 Ir N4A 125.55(17)
C17 Ir N4A 96.12(17)
C1A Ir N4B 15.94(17)
C1B Ir N4B 76.6(3)
C16 Ir N4B 95.98(17)
C17 Ir N4B 125.70(17)
N4A Ir N4B 91.6(2)
C1A Ir N5 89.39(19)
C1B Ir N5 89.5(2)
C16 Ir N5 149.70(9)
C17 Ir N5 150.27(9)
N4A Ir N5 84.68(17)
N4B Ir N5 83.89(17)
C1A Ir C20 112.1(2)
C1B Ir C20 158.6(2)
C16 Ir C20 38.70(10)
C17 Ir C20 64.80(10)
N4A Ir C20 160.90(18)
N4B Ir C20 100.19(17)
N5 Ir C20 111.34(9)
C1A Ir C18 158.7(2)
C1B Ir C18 113.2(2)
C16 Ir C18 64.94(9)
C17 Ir C18 38.84(9)
N4A Ir C18 100.63(17)
N4B Ir C18 160.87(17)
N5 Ir C18 111.69(9)
C20 Ir C18 64.44(9)
C1A Ir C19 148.4(2)
C1B Ir C19 149.6(2)
C16 Ir C19 64.19(9)
C17 Ir C19 64.19(10)
N4A Ir C19 134.39(17)
N4B Ir C19 133.77(18)
N5 Ir C19 94.17(9)
C20 Ir C19 38.09(10)
C18 Ir C19 38.09(10)
N1A C1A C2A 102.1(5)
N1A C1A Ir 140.7(5)
C2A C1A Ir 117.1(4)
N3A C2A C1A 107.9(5)
N3A C2A C3A 133.7(5)
C1A C2A C3A 118.3(5)
N4A C3A C4A 121.4(6)
N4A C3A C2A 111.2(5)
C4A C3A C2A 127.2(6)
C5A C4A C3A 117.2(7)
C5A C4A H4A 121.4
C3A C4A H4A 121.4
C6A C5A C4A 121.1(6)
C6A C5A H5A 119.5
C4A C5A H5A 119.5
C5A C6A C7A 118.5(5)
C5A C6A H6A 120.8
C7A C6A H6A 120.8
N4A C7A C6A 122.7(5)
N4A C7A H7A 118.7
C6A C7A H7A 118.7
C7A N4A C3A 119.1(5)
C7A N4A Ir 124.7(4)
C3A N4A Ir 116.1(4)
N2A N1A C1A 114.7(5)
N2A N1A C8A 117.0(4)
C1A N1A C8A 128.4(5)
N3A N2A N1A 103.9(4)
N2A N3A C2A 111.4(4)
N2A N3A C9A 119.6(5)
C2A N3A C9A 128.9(5)
N1B C1B C2B 102.2(6)
N1B C1B Ir 140.5(5)
C2B C1B Ir 117.3(5)
N3B C2B C1B 108.4(6)
N3B C2B C3B 133.1(6)
C1B C2B C3B 118.4(6)
N4B C3B C2B 112.1(6)
N4B C3B C4B 119.6(7)
C2B C3B C4B 128.2(7)
C5B C4B C3B 118.7(7)
C5B C4B H4B 120.7
C3B C4B H4B 120.7
C4B C5B C6B 121.8(6)
C4B C5B H5B 119.1
C6B C5B H5B 119.1
C5B C6B C7B 116.4(6)
C5B C6B H6B 121.8
C7B C6B H6B 121.8
N4B C7B C6B 123.9(6)
N4B C7B H7B 118.1
C6B C7B H7B 118.1
C7B N4B C3B 119.7(6)
C7B N4B Ir 124.7(5)
C3B N4B Ir 115.5(5)
N2B N1B C1B 113.8(6)
N2B N1B C8B 117.7(6)
C1B N1B C8B 128.4(6)
N1B C8B H8B1 109.5
N1B C8B H8B2 109.5
H8B1 C8B H8B2 109.5
N1B C8B H8B3 109.5
H8B1 C8B H8B3 109.5
H8B2 C8B H8B3 109.5
N3B N2B N1B 104.2(6)
N2B N3B C2B 111.4(6)
N2B N3B C9B 119.1(6)
C2B N3B C9B 129.5(6)
N3B C9B H9B1 109.5
N3B C9B H9B2 109.5
H9B1 C9B H9B2 109.5
N3B C9B H9B3 109.5
H9B1 C9B H9B3 109.5
H9B2 C9B H9B3 109.5
C10 N5 Ir 119.63(15)
C10 N5 H1N5 107.4
Ir N5 H1N5 107.4
C10 N5 H2N5 107.4
Ir N5 H2N5 107.4
H1N5 N5 H2N5 106.9
C11 C10 C15 120.2(3)
C11 C10 N5 120.4(3)
C15 C10 N5 119.3(2)
C10 C11 C12 119.4(3)
C10 C11 H11 120.3
C12 C11 H11 120.3
C13 C12 C11 121.2(3)
C13 C12 H12 119.4
C11 C12 H12 119.4
C12 C13 C14 119.2(3)
C12 C13 H13 120.4
C14 C13 H13 120.4
C13 C14 C15 121.1(3)
C13 C14 H14 119.5
C15 C14 H14 119.5
C10 C15 C14 119.0(3)
C10 C15 H15 120.5
C14 C15 H15 120.5
C17 C16 C20 108.2(2)
C17 C16 C21 125.6(2)
C20 C16 C21 126.1(2)
C17 C16 Ir 70.58(14)
C20 C16 Ir 72.02(14)
C21 C16 Ir 125.80(17)
C16 C17 C18 108.3(2)
C16 C17 C22 125.1(2)
C18 C17 C22 126.6(2)
C16 C17 Ir 70.53(14)
C18 C17 Ir 72.10(14)
C22 C17 Ir 125.18(17)
C19 C18 C17 106.9(2)
C19 C18 C23 126.2(2)
C17 C18 C23 126.2(2)
C19 C18 Ir 71.23(15)
C17 C18 Ir 69.06(14)
C23 C18 Ir 131.50(18)
C20 C19 C18 109.2(2)
C20 C19 C24 125.1(3)
C18 C19 C24 125.7(3)
C20 C19 Ir 70.50(14)
C18 C19 Ir 70.68(14)
C24 C19 Ir 125.32(17)
C19 C20 C16 107.4(2)
C19 C20 C25 125.9(2)
C16 C20 C25 126.2(2)
C19 C20 Ir 71.42(14)
C16 C20 Ir 69.28(14)
C25 C20 Ir 131.05(18)
C16 C21 H21A 109.5
C16 C21 H21B 109.5
H21A C21 H21B 109.5
C16 C21 H21C 109.5
H21A C21 H21C 109.5
H21B C21 H21C 109.5
C17 C22 H22A 109.5
C17 C22 H22B 109.5
H22A C22 H22B 109.5
C17 C22 H22C 109.5
H22A C22 H22C 109.5
H22B C22 H22C 109.5
C18 C23 H23A 109.5
C18 C23 H23B 109.5
H23A C23 H23B 109.5
C18 C23 H23C 109.5
H23A C23 H23C 109.5
H23B C23 H23C 109.5
C19 C24 H24A 109.5
C19 C24 H24B 109.5
H24A C24 H24B 109.5
C19 C24 H24C 109.5
H24A C24 H24C 109.5
H24B C24 H24C 109.5
C20 C25 H25A 109.5
C20 C25 H25B 109.5
H25A C25 H25B 109.5
C20 C25 H25C 109.5
H25A C25 H25C 109.5
H25B C25 H25C 109.5
O3 S1 O2 114.60(19)
O3 S1 O1 114.2(2)
O2 S1 O1 114.6(2)
O3 S1 C26 104.53(18)
O2 S1 C26 103.58(15)
O1 S1 C26 103.34(15)
F3 C26 F1 108.9(3)
F3 C26 F2 107.0(3)
F1 C26 F2 107.1(3)
F3 C26 S1 110.8(2)
F1 C26 S1 112.7(2)
F2 C26 S1 110.1(3)
O5 S2 O4 115.1(2)
O5 S2 O6 116.9(2)
O4 S2 O6 112.93(17)
O5 S2 C27B 95.7(3)
O4 S2 C27B 107.3(3)
O6 S2 C27B 106.5(3)
O5 S2 C27A 108.7(2)
O4 S2 C27A 99.0(2)
O6 S2 C27A 101.58(19)
F6A C27A F4A 107.0(4)
F6A C27A F5A 108.1(4)
F4A C27A F5A 106.8(4)
F6A C27A S2 111.0(4)
F4A C27A S2 111.8(4)
F5A C27A S2 112.0(5)
F4B C27B F6B 109.2(5)
F4B C27B F5B 108.0(5)
F6B C27B F5B 107.9(5)
F4B C27B S2 110.6(6)
F6B C27B S2 112.1(6)
F5B C27B S2 108.9(9)

loop_
_geom_bond_atom_site_label_1
_geom_bond_atom_site_label_2
_geom_bond_distance
Ir C1A 1.990(6)
Ir C1B 1.994(7)
Ir C16 2.154(2)
Ir C17 2.155(2)
Ir N4A 2.156(5)
Ir N4B 2.174(6)
Ir N5 2.179(2)
Ir C20 2.190(3)
Ir C18 2.195(3)
Ir C19 2.203(2)
C1A N1A 1.345(7)
C1A C2A 1.395(8)
C2A N3A 1.342(7)
C2A C3A 1.430(8)
C3A N4A 1.372(7)
C3A C4A 1.412(11)
C4A C5A 1.393(10)
C4A H4A 0.9500
C5A C6A 1.381(8)
C5A H5A 0.9500
C6A C7A 1.382(7)
C6A H6A 0.9500
C7A N4A 1.339(7)
C7A H7A 0.9500
N1A N2A 1.333(7)
N1A C8A 1.458(6)
C8A H8A1 0.9800
C8A H8A2 0.9800
C8A H8A3 0.9800
N2A N3A 1.321(7)
N3A C9A 1.460(6)
C9A H9A1 0.9800
C9A H9A2 0.9800
C9A H9A3 0.9800
C1B N1B 1.353(8)
C1B C2B 1.385(9)
C2B N3B 1.342(7)
C2B C3B 1.417(9)
C3B N4B 1.358(8)
C3B C4B 1.419(9)
C4B C5B 1.371(10)
C4B H4B 0.9500
C5B C6B 1.382(9)
C5B H5B 0.9500
C6B C7B 1.386(8)
C6B H6B 0.9500
C7B N4B 1.335(9)
C7B H7B 0.9500
N1B N2B 1.342(8)
N1B C8B 1.441(8)
C8B H8B1 0.9800
C8B H8B2 0.9800
C8B H8B3 0.9800
N2B N3B 1.311(8)
N3B C9B 1.464(7)
C9B H9B1 0.9800
C9B H9B2 0.9800
C9B H9B3 0.9800
N5 C10 1.456(3)
N5 H1N5 0.9200
N5 H2N5 0.9200
C10 C11 1.373(4)
C10 C15 1.375(4)
C11 C12 1.379(5)
C11 H11 0.9500
C12 C13 1.358(6)
C12 H12 0.9500
C13 C14 1.364(6)
C13 H13 0.9500
C14 C15 1.385(4)
C14 H14 0.9500
C15 H15 0.9500
C16 C17 1.434(3)
C16 C20 1.440(4)
C16 C21 1.501(4)
C17 C18 1.447(4)
C17 C22 1.497(4)
C18 C19 1.435(4)
C18 C23 1.497(4)
C19 C20 1.433(4)
C19 C24 1.500(4)
C20 C25 1.499(4)
C21 H21A 0.9800
C21 H21B 0.9800
C21 H21C 0.9800
C22 H22A 0.9800
C22 H22B 0.9800
C22 H22C 0.9800
C23 H23A 0.9800
C23 H23B 0.9800
C23 H23C 0.9800
C24 H24A 0.9800
C24 H24B 0.9800
C24 H24C 0.9800
C25 H25A 0.9800
C25 H25B 0.9800
C25 H25C 0.9800
O1 S1 1.432(3)
O2 S1 1.418(2)
O3 S1 1.409(3)
S1 C26 1.814(3)
C26 F3 1.304(4)
C26 F1 1.311(4)
C26 F2 1.321(4)
O4 S2 1.425(2)
O5 S2 1.411(3)
O6 S2 1.446(3)
S2 C27B 1.780(9)
S2 C27A 1.829(6)
C27A F6A 1.327(4)
C27A F4A 1.330(4)
C27A F5A 1.333(4)
C27B F4B 1.311(5)
C27B F6B 1.321(5)
C27B F5B 1.329(5)

loop_
_geom_hbond_atom_site_label_D
_geom_hbond_atom_site_label_H
_geom_hbond_atom_site_label_A
_geom_hbond_distance_DH
_geom_hbond_distance_HA
_geom_hbond_distance_DA
_geom_hbond_angle_DHA
_geom_hbond_site_symmetry_A
N5 H1N5 O1 0.92 2.00 2.899(4) 163.9 2_666
N5 H2N5 O2 0.92 1.98 2.890(3) 171.1 1_654

loop_
_geom_torsion_atom_site_label_1
_geom_torsion_atom_site_label_2
_geom_torsion_atom_site_label_3
_geom_torsion_atom_site_label_4
_geom_torsion
C16 Ir C1A N1A 62.6(7)
C17 Ir C1A N1A 97.6(7)
N4A Ir C1A N1A -172.7(8)
N5 Ir C1A N1A -88.0(7)
C20 Ir C1A N1A 24.8(8)
C18 Ir C1A N1A 100.9(8)
C19 Ir C1A N1A 9.0(10)
C1B Ir C1A C2A -2.0(5)
C16 Ir C1A C2A -121.5(5)
C17 Ir C1A C2A -86.6(5)
N4A Ir C1A C2A 3.1(5)
N5 Ir C1A C2A 87.8(5)
C20 Ir C1A C2A -159.4(5)
C18 Ir C1A C2A -83.3(7)
C19 Ir C1A C2A -175.2(4)
N1A C1A C2A N3A -1.3(7)
Ir C1A C2A N3A -178.6(4)
N1A C1A C2A C3A 174.6(6)
Ir C1A C2A C3A -2.7(9)
N3A C2A C3A N4A 174.4(7)
C1A C2A C3A N4A -0.3(9)
N3A C2A C3A C4A -1.3(13)
C1A C2A C3A C4A -176.0(7)
N4A C3A C4A C5A 0.9(10)
C2A C3A C4A C5A 176.3(6)
C3A C4A C5A C6A -1.0(10)
C4A C5A C6A C7A 1.1(9)
C5A C6A C7A N4A -1.0(9)
C6A C7A N4A C3A 0.9(9)
C6A C7A N4A Ir -178.8(4)
C4A C3A N4A C7A -0.9(9)
C2A C3A N4A C7A -176.9(6)
C4A C3A N4A Ir 178.9(5)
C2A C3A N4A Ir 2.9(7)
C1A Ir N4A C7A 176.4(6)
C16 Ir N4A C7A -92.0(5)
C17 Ir N4A C7A -64.3(5)
N5 Ir N4A C7A 85.8(5)
C20 Ir N4A C7A -62.2(8)
C18 Ir N4A C7A -25.3(5)
C19 Ir N4A C7A -4.9(7)
C1A Ir N4A C3A -3.3(4)
C16 Ir N4A C3A 88.3(4)
C17 Ir N4A C3A 115.9(4)
N5 Ir N4A C3A -93.9(4)
C20 Ir N4A C3A 118.1(5)
C18 Ir N4A C3A 155.0(4)
C19 Ir N4A C3A 175.4(3)
C2A C1A N1A N2A 1.7(7)
Ir C1A N1A N2A 177.9(6)
C2A C1A N1A C8A -177.6(5)
Ir C1A N1A C8A -1.4(11)
C1A N1A N2A N3A -1.4(6)
C8A N1A N2A N3A 178.0(4)
N1A N2A N3A C2A 0.4(6)
N1A N2A N3A C9A 177.3(4)
C1A C2A N3A N2A 0.6(7)
C3A C2A N3A N2A -174.4(7)
C1A C2A N3A C9A -175.9(5)
C3A C2A N3A C9A 9.0(12)
C16 Ir C1B N1B -95.5(8)
C17 Ir C1B N1B -60.0(8)
N4B Ir C1B N1B 175.3(8)
N5 Ir C1B N1B 91.5(8)
C20 Ir C1B N1B -100.9(9)
C18 Ir C1B N1B -22.0(8)
C19 Ir C1B N1B -6.0(11)
C16 Ir C1B C2B 88.0(6)
C17 Ir C1B C2B 123.4(5)
N4B Ir C1B C2B -1.2(5)
N5 Ir C1B C2B -85.0(5)
C20 Ir C1B C2B 82.6(8)
C18 Ir C1B C2B 161.5(5)
C19 Ir C1B C2B 177.5(4)
N1B C1B C2B N3B 0.6(7)
Ir C1B C2B N3B 178.3(4)
N1B C1B C2B C3B -175.8(6)
Ir C1B C2B C3B 1.9(9)
N3B C2B C3B N4B -176.8(7)
C1B C2B C3B N4B -1.4(9)
N3B C2B C3B C4B -0.7(13)
C1B C2B C3B C4B 174.7(6)
N4B C3B C4B C5B -1.1(10)
C2B C3B C4B C5B -176.9(7)
C3B C4B C5B C6B -1.5(10)
C4B C5B C6B C7B 2.7(9)
C5B C6B C7B N4B -1.3(9)
C6B C7B N4B C3B -1.2(10)
C6B C7B N4B Ir 177.1(5)
C2B C3B N4B C7B 178.9(6)
C4B C3B N4B C7B 2.4(9)
C2B C3B N4B Ir 0.4(7)
C4B C3B N4B Ir -176.1(5)
C1B Ir N4B C7B -178.0(6)
C16 Ir N4B C7B 62.6(5)
C17 Ir N4B C7B 89.9(5)
N5 Ir N4B C7B -87.0(5)
C20 Ir N4B C7B 23.7(5)
C18 Ir N4B C7B 58.6(8)
C19 Ir N4B C7B 3.0(7)
C1B Ir N4B C3B 0.4(5)
C16 Ir N4B C3B -119.0(4)
C17 Ir N4B C3B -91.7(4)
N5 Ir N4B C3B 91.4(4)
C20 Ir N4B C3B -157.9(4)
C18 Ir N4B C3B -123.0(5)
C19 Ir N4B C3B -178.6(3)
C2B C1B N1B N2B -0.1(8)
Ir C1B N1B N2B -176.9(6)
C2B C1B N1B C8B 176.1(6)
Ir C1B N1B C8B -0.7(11)
C1B N1B N2B N3B -0.5(8)
C8B N1B N2B N3B -177.1(5)
N1B N2B N3B C2B 0.9(8)
N1B N2B N3B C9B -176.5(6)
C1B C2B N3B N2B -1.0(8)
C3B C2B N3B N2B 174.7(8)
C1B C2B N3B C9B 176.0(6)
C3B C2B N3B C9B -8.2(13)
C1A Ir N5 C10 -35.9(3)
C1B Ir N5 C10 25.7(3)
C16 Ir N5 C10 -142.3(2)
C17 Ir N5 C10 134.3(2)
N4A Ir N5 C10 41.3(2)
N4B Ir N5 C10 -50.9(2)
C20 Ir N5 C10 -149.46(18)
C18 Ir N5 C10 140.61(18)
C19 Ir N5 C10 175.50(19)
Ir N5 C10 C11 86.6(3)
Ir N5 C10 C15 -89.9(3)
C15 C10 C11 C12 2.0(5)
N5 C10 C11 C12 -174.4(3)
C10 C11 C12 C13 -1.0(6)
C11 C12 C13 C14 -0.7(7)
C12 C13 C14 C15 1.4(7)
C11 C10 C15 C14 -1.3(5)
N5 C10 C15 C14 175.2(3)
C13 C14 C15 C10 -0.4(6)
C1A Ir C16 C17 127.8(2)
C1B Ir C16 C17 65.6(3)
N4A Ir C16 C17 47.4(2)
N4B Ir C16 C17 143.6(2)
N5 Ir C16 C17 -128.30(19)
C20 Ir C16 C17 -117.6(2)
C18 Ir C16 C17 -37.83(14)
C19 Ir C16 C17 -80.18(16)
C1A Ir C16 C20 -114.7(2)
C1B Ir C16 C20 -176.8(3)
C17 Ir C16 C20 117.6(2)
N4A Ir C16 C20 164.9(2)
N4B Ir C16 C20 -98.8(2)
N5 Ir C16 C20 -10.7(2)
C18 Ir C16 C20 79.74(15)
C19 Ir C16 C20 37.38(15)
C1A Ir C16 C21 7.3(3)
C1B Ir C16 C21 -54.9(3)
C17 Ir C16 C21 -120.5(3)
N4A Ir C16 C21 -73.1(3)
N4B Ir C16 C21 23.1(3)
N5 Ir C16 C21 111.2(2)
C20 Ir C16 C21 121.9(3)
C18 Ir C16 C21 -158.3(3)
C19 Ir C16 C21 159.3(3)
C20 C16 C17 C18 0.0(3)
C21 C16 C17 C18 -176.7(2)
Ir C16 C17 C18 62.60(17)
C20 C16 C17 C22 177.5(2)
C21 C16 C17 C22 0.8(4)
Ir C16 C17 C22 -119.9(2)
C20 C16 C17 Ir -62.58(17)
C21 C16 C17 Ir 120.7(2)
C1A Ir C17 C16 -64.3(3)
C1B Ir C17 C16 -126.9(3)
N4A Ir C17 C16 -143.0(2)
N4B Ir C17 C16 -46.6(3)
N5 Ir C17 C16 127.03(18)
C20 Ir C17 C16 37.78(14)
C18 Ir C17 C16 117.6(2)
C19 Ir C17 C16 80.16(16)
C1A Ir C17 C18 178.0(2)
C1B Ir C17 C18 115.4(3)
C16 Ir C17 C18 -117.6(2)
N4A Ir C17 C18 99.4(2)
N4B Ir C17 C18 -164.3(2)
N5 Ir C17 C18 9.4(3)
C20 Ir C17 C18 -79.87(15)
C19 Ir C17 C18 -37.49(15)
C1A Ir C17 C22 55.5(3)
C1B Ir C17 C22 -7.1(3)
C16 Ir C17 C22 119.8(3)
N4A Ir C17 C22 -23.2(3)
N4B Ir C17 C22 73.2(3)
N5 Ir C17 C22 -113.2(2)
C20 Ir C17 C22 157.6(3)
C18 Ir C17 C22 -122.6(3)
C19 Ir C17 C22 -160.1(3)
C16 C17 C18 C19 -0.1(3)
C22 C17 C18 C19 -177.5(2)
Ir C17 C18 C19 61.54(17)
C16 C17 C18 C23 171.6(2)
C22 C17 C18 C23 -5.9(4)
Ir C17 C18 C23 -126.8(3)
C16 C17 C18 Ir -61.60(17)
C22 C17 C18 Ir 121.0(2)
C1A Ir C18 C19 -122.0(5)
C1B Ir C18 C19 166.9(3)
C16 Ir C18 C19 -79.48(16)
C17 Ir C18 C19 -117.3(2)
N4A Ir C18 C19 156.1(2)
N4B Ir C18 C19 -75.2(5)
N5 Ir C18 C19 67.64(16)
C20 Ir C18 C19 -36.48(15)
C1A Ir C18 C17 -4.7(6)
C1B Ir C18 C17 -75.7(3)
C16 Ir C18 C17 37.87(14)
N4A Ir C18 C17 -86.5(2)
N4B Ir C18 C17 42.2(6)
N5 Ir C18 C17 -175.01(13)
C20 Ir C18 C17 80.87(16)
C19 Ir C18 C17 117.3(2)
C1A Ir C18 C23 115.8(6)
C1B Ir C18 C23 44.7(3)
C16 Ir C18 C23 158.3(3)
C17 Ir C18 C23 120.4(3)
N4A Ir C18 C23 33.9(3)
N4B Ir C18 C23 162.6(5)
N5 Ir C18 C23 -54.6(3)
C20 Ir C18 C23 -158.7(3)
C19 Ir C18 C23 -122.2(3)
C17 C18 C19 C20 0.1(3)
C23 C18 C19 C20 -171.6(2)
Ir C18 C19 C20 60.21(17)
C17 C18 C19 C24 179.7(2)
C23 C18 C19 C24 8.0(4)
Ir C18 C19 C24 -120.2(2)
C17 C18 C19 Ir -60.13(16)
C23 C18 C19 Ir 128.2(3)
C1A Ir C19 C20 24.2(4)
C1B Ir C19 C20 -143.9(4)
C16 Ir C19 C20 -37.98(15)
C17 Ir C19 C20 -81.38(16)
N4A Ir C19 C20 -153.5(3)
N4B Ir C19 C20 34.4(3)
N5 Ir C19 C20 119.89(16)
C18 Ir C19 C20 -119.6(2)
C1A Ir C19 C18 143.9(4)
C1B Ir C19 C18 -24.3(4)
C16 Ir C19 C18 81.63(16)
C17 Ir C19 C18 38.22(15)
N4A Ir C19 C18 -33.9(3)
N4B Ir C19 C18 154.0(2)
N5 Ir C19 C18 -120.50(15)
C20 Ir C19 C18 119.6(2)
C1A Ir C19 C24 -95.6(4)
C1B Ir C19 C24 96.3(5)
C16 Ir C19 C24 -157.8(3)
C17 Ir C19 C24 158.8(3)
N4A Ir C19 C24 86.7(3)
N4B Ir C19 C24 -85.4(3)
N5 Ir C19 C24 0.1(3)
C20 Ir C19 C24 -119.8(3)
C18 Ir C19 C24 120.6(3)
C18 C19 C20 C16 -0.1(3)
C24 C19 C20 C16 -179.7(2)
Ir C19 C20 C16 60.25(17)
C18 C19 C20 C25 171.9(2)
C24 C19 C20 C25 -7.7(4)
Ir C19 C20 C25 -127.7(3)
C18 C19 C20 Ir -60.32(17)
C24 C19 C20 Ir 120.1(2)
C17 C16 C20 C19 0.0(3)
C21 C16 C20 C19 176.7(2)
Ir C16 C20 C19 -61.63(17)
C17 C16 C20 C25 -172.0(2)
C21 C16 C20 C25 4.8(4)
Ir C16 C20 C25 126.4(3)
C17 C16 C20 Ir 61.66(17)
C21 C16 C20 Ir -121.6(2)
C1A Ir C20 C19 -166.6(2)
C1B Ir C20 C19 125.2(6)
C16 Ir C20 C19 117.6(2)
C17 Ir C20 C19 79.66(17)
N4A Ir C20 C19 77.3(5)
N4B Ir C20 C19 -155.5(2)
N5 Ir C20 C19 -68.17(17)
C18 Ir C20 C19 36.48(15)
C1A Ir C20 C16 75.8(2)
C1B Ir C20 C16 7.5(6)
C17 Ir C20 C16 -37.96(14)
N4A Ir C20 C16 -40.3(5)
N4B Ir C20 C16 86.8(2)
N5 Ir C20 C16 174.21(14)
C18 Ir C20 C16 -81.14(16)
C19 Ir C20 C16 -117.6(2)
C1A Ir C20 C25 -44.8(3)
C1B Ir C20 C25 -113.0(6)
C16 Ir C20 C25 -120.5(3)
C17 Ir C20 C25 -158.5(3)
N4A Ir C20 C25 -160.8(5)
N4B Ir C20 C25 -33.7(3)
N5 Ir C20 C25 53.7(3)
C18 Ir C20 C25 158.3(3)
C19 Ir C20 C25 121.8(3)
O3 S1 C26 F3 65.1(3)
O2 S1 C26 F3 -55.3(3)
O1 S1 C26 F3 -175.1(3)
O3 S1 C26 F1 -57.3(3)
O2 S1 C26 F1 -177.6(3)
O1 S1 C26 F1 62.5(3)
O3 S1 C26 F2 -176.8(3)
O2 S1 C26 F2 62.9(3)
O1 S1 C26 F2 -56.9(3)
O5 S2 C27A F6A 166.3(4)
O4 S2 C27A F6A 45.8(4)
O6 S2 C27A F6A -70.0(4)
O5 S2 C27A F4A -74.3(4)
O4 S2 C27A F4A 165.2(3)
O6 S2 C27A F4A 49.4(4)
O5 S2 C27A F5A 45.4(4)
O4 S2 C27A F5A -75.1(4)
O6 S2 C27A F5A 169.2(4)
O5 S2 C27B F4B -48.0(8)
O4 S2 C27B F4B -166.5(8)
O6 S2 C27B F4B 72.2(7)
O5 S2 C27B F6B -170.1(6)
O4 S2 C27B F6B 71.3(7)
O6 S2 C27B F6B -49.9(7)
O5 S2 C27B F5B 70.5(7)
O4 S2 C27B F5B -48.1(8)
O6 S2 C27B F5B -169.3(7)
